data_2200869
loop_
_publ_author_name
'Guzei, Ilia A.'
'Langenhan, Joseph M.'
'Chung, Yong Jun'

_publ_section_title
;
 (2<i>S</i>,3<i>S</i>)-2-Benzyl-3-(nosylamino)butano-4-lactone
;
_journal_issue 1
_journal_name_full 'Acta Crystallographica Section E'
_journal_page_first o65
_journal_page_last o66
_journal_paper_doi 10.1107/S1600536801019791
_journal_volume 58
_journal_year 2002
_chemical_formula_iupac 'C17 H16 N2 O6 S'
_chemical_formula_moiety 'C17 H16 N2 O6 S'
_chemical_formula_sum 'C17 H16 N2 O6 S'
_chemical_formula_weight 376.38
_chemical_name_systematic
;
(2S,3S)-2-benzyl-3-(nosylamino)butano-4-lactone
;
_space_group_IT_number 19
_symmetry_cell_setting orthorhombic
_symmetry_space_group_name_Hall 'P 2ac 2ab'
_symmetry_space_group_name_H-M 'P 21 21 21'
_atom_sites_solution_hydrogens geom
_atom_sites_solution_primary direct
_atom_sites_solution_secondary difmap
_cell_angle_alpha 90.00
_cell_angle_beta 90.00
_cell_angle_gamma 90.00
_cell_formula_units_Z 4
_cell_length_a 7.3711(5)
_cell_length_b 11.0756(7)
_cell_length_c 20.5014(12)
_cell_measurement_reflns_used 5380
_cell_measurement_temperature 173(2)
_cell_measurement_theta_max 26.00
_cell_measurement_theta_min 2.00
_cell_volume 1673.72(18)
_computing_cell_refinement SMART
_computing_data_collection 'SMART (Bruker, 1997)'
_computing_data_reduction 'SAINT (Bruker, 1997)'
_computing_molecular_graphics SHELXTL
_computing_publication_material
;
SHELXTL and PARST (Nardelli, 1983, 1995)
;
_computing_structure_refinement SHELXTL
_computing_structure_solution 'SHELXTL (Bruker, 1997)'
_diffrn_ambient_temperature 173(2)
_diffrn_measured_fraction_theta_full .985
_diffrn_measured_fraction_theta_max .985
_diffrn_measurement_device_type 'Bruker CCD-1000'
_diffrn_measurement_method \w
_diffrn_radiation_monochromator graphite
_diffrn_radiation_source 'fine-focus sealed tube'
_diffrn_radiation_type MoK\a
_diffrn_radiation_wavelength .71073
_diffrn_reflns_av_R_equivalents .023
_diffrn_reflns_av_sigmaI/netI .0263
_diffrn_reflns_limit_h_max 8
_diffrn_reflns_limit_h_min -9
_diffrn_reflns_limit_k_max 13
_diffrn_reflns_limit_k_min -13
_diffrn_reflns_limit_l_max 12
_diffrn_reflns_limit_l_min -25
_diffrn_reflns_number 7922
_diffrn_reflns_theta_full 26.40
_diffrn_reflns_theta_max 26.40
_diffrn_reflns_theta_min 1.99
_diffrn_standards_decay_% 0
_diffrn_standards_number 0
_exptl_absorpt_coefficient_mu .232
_exptl_absorpt_correction_T_max .934
_exptl_absorpt_correction_T_min .893
_exptl_absorpt_correction_type empirical
_exptl_absorpt_process_details
;
SADABS(Blessing, 1995)
;
_exptl_crystal_colour colorless
_exptl_crystal_density_diffrn 1.494
_exptl_crystal_density_method 'not measured'
_exptl_crystal_description block
_exptl_crystal_F_000 784
_exptl_crystal_size_max .50
_exptl_crystal_size_mid .40
_exptl_crystal_size_min .30
_refine_diff_density_max .32
_refine_diff_density_min -.27
_refine_ls_abs_structure_details 'Flack (1983)'
_refine_ls_abs_structure_Flack .04(6)
_refine_ls_extinction_method none
_refine_ls_goodness_of_fit_ref 1.03
_refine_ls_hydrogen_treatment refall
_refine_ls_matrix_type full
_refine_ls_number_parameters 299
_refine_ls_number_reflns 3312
_refine_ls_number_restraints 0
_refine_ls_restrained_S_all 1.03
_refine_ls_R_factor_all .032
_refine_ls_R_factor_gt .029
_refine_ls_shift/su_max .001
_refine_ls_shift/su_mean <0.001
_refine_ls_structure_factor_coef Fsqd
_refine_ls_weighting_details 'calc w = 1/[\s^2^(Fo^2^)+(0.0450P)^2^+0.1922P] where P = (Fo^2^+2Fc^2^)/3'
_refine_ls_weighting_scheme calc
_refine_ls_wR_factor_gt .071
_refine_ls_wR_factor_ref .073
_reflns_number_gt 3081
_reflns_number_total 3312
_reflns_threshold_expression I>2\s(I)
_cod_data_source_file ci6076.cif
_cod_data_source_block I
_cod_database_code 2200869
_cod_database_fobs_code 2200869

loop_
_symmetry_equiv_pos_as_xyz
'x, y, z'
'-x+1/2, -y, z+1/2'
'-x, y+1/2, -z+1/2'
'x+1/2, -y+1/2, -z'

loop_
_atom_site_label
_atom_site_fract_x
_atom_site_fract_y
_atom_site_fract_z
_atom_site_U_iso_or_equiv
_atom_site_adp_type
_atom_site_calc_flag
_atom_site_refinement_flags
_atom_site_occupancy
_atom_site_disorder_assembly
_atom_site_disorder_group
_atom_site_type_symbol
S .06374(6) .16572(4) .93365(2) .02106(11) Uani d . 1 . . S
O1 .2540(2) .49288(12) .87315(8) .0391(4) Uani d . 1 . . O
O2 .39755(18) .33514(13) .90810(7) .0342(3) Uani d . 1 . . O
O3 .03731(18) .28085(11) .96477(6) .0286(3) Uani d . 1 . . O
O4 -.07450(17) .07557(12) .93633(6) .0296(3) Uani d . 1 . . O
O5 .3256(2) -.12213(13) 1.08185(7) .0365(4) Uani d . 1 . . O
O6 .5701(2) -.22510(13) 1.05290(7) .0429(4) Uani d . 1 . . O
N1 .2836(2) .38435(13) .87408(7) .0240(3) Uani d . 1 . . N
N2 .2482(2) .10667(13) .95939(8) .0229(3) Uani d . 1 . . N
H2N .311(3) .156(2) .9746(11) .034(6) Uiso d . 1 . . H
C1 .1805(2) .30776(15) .82852(8) .0218(4) Uani d . 1 . . C
C2 .1804(2) .34321(17) .76410(9) .0241(4) Uani d . 1 . . C
H2 .239(3) .4139(18) .7524(9) .021(5) Uiso d . 1 . . H
C3 .0921(3) .27125(17) .71853(9) .0273(4) Uani d . 1 . . C
H3 .092(3) .2931(18) .6744(10) .033(6) Uiso d . 1 . . H
C4 .0067(3) .16616(19) .73802(9) .0287(4) Uani d . 1 . . C
H4 -.056(3) .1119(18) .7065(11) .037(6) Uiso d . 1 . . H
C5 .0056(2) .13294(17) .80332(10) .0257(4) Uani d . 1 . . C
H5 -.056(3) .062(2) .8184(10) .032(5) Uiso d . 1 . . H
C6 .0935(2) .20293(15) .84940(8) .0204(4) Uani d . 1 . . C
C7 .2602(3) -.01705(16) .98394(9) .0234(4) Uani d . 1 . . C
H7 .184(3) -.0611(17) .9621(9) .016(5) Uiso d . 1 . . H
C8 .2139(3) -.0258(2) 1.05657(11) .0372(5) Uani d . 1 . . C
H8A .249(3) .046(2) 1.0808(10) .031(6) Uiso d . 1 . . H
H8B .085(3) -.0511(18) 1.0634(10) .029(5) Uiso d . 1 . . H
C9 .4617(3) -.14788(16) 1.04065(9) .0298(4) Uani d . 1 . . C
C10 .4527(3) -.06845(16) .98030(9) .0246(4) Uani d . 1 . . C
H10 .537(3) -.0037(17) .9859(9) .024(5) Uiso d . 1 . . H
C11 .4992(3) -.14105(17) .91920(9) .0304(4) Uani d . 1 . . C
H11A .633(3) -.167(2) .9245(11) .040(6) Uiso d . 1 . . H
H11B .425(3) -.2158(18) .9185(9) .025(5) Uiso d . 1 . . H
C12 .4705(2) -.07330(16) .85620(9) .0256(4) Uani d . 1 . . C
C13 .3668(3) -.1244(2) .80671(11) .0323(4) Uani d . 1 . . C
H13 .310(3) -.192(2) .8125(11) .037(6) Uiso d . 1 . . H
C14 .3429(3) -.0660(2) .74782(11) .0395(5) Uani d . 1 . . C
H14 .267(3) -.1061(18) .7157(12) .037(6) Uiso d . 1 . . H
C15 .4208(3) .0453(2) .73718(10) .0373(5) Uani d . 1 . . C
H15 .404(3) .0849(19) .6957(12) .038(6) Uiso d . 1 . . H
C16 .5214(3) .09874(18) .78649(10) .0325(5) Uani d . 1 . . C
H16 .572(3) .178(2) .7795(11) .037(6) Uiso d . 1 . . H
C17 .5466(3) .04018(17) .84510(10) .0283(4) Uani d . 1 . . C
H17 .611(3) .0745(17) .8795(10) .023(5) Uiso d . 1 . . H

loop_
_atom_site_aniso_label
_atom_site_aniso_U_11
_atom_site_aniso_U_22
_atom_site_aniso_U_33
_atom_site_aniso_U_12
_atom_site_aniso_U_13
_atom_site_aniso_U_23
S .0217(2) .0226(2) .0189(2) .00135(17) .00115(17) .00188(17)
O1 .0550(9) .0213(7) .0409(9) .0015(6) -.0095(7) -.0027(6)
O2 .0376(8) .0312(7) .0336(7) -.0055(6) -.0129(6) .0052(6)
O3 .0351(8) .0264(6) .0243(7) .0068(6) .0063(6) .0009(5)
O4 .0256(6) .0341(7) .0291(7) -.0033(6) .0009(6) .0073(6)
O5 .0467(8) .0356(8) .0272(8) .0096(7) .0053(6) .0110(6)
O6 .0544(9) .0343(8) .0398(8) .0151(8) -.0063(8) .0067(6)
N1 .0279(8) .0244(8) .0197(7) -.0014(6) -.0006(6) .0025(6)
N2 .0252(8) .0173(7) .0262(8) -.0015(6) -.0042(7) .0024(6)
C1 .0218(9) .0227(9) .0209(9) .0031(7) -.0017(7) -.0021(7)
C2 .0249(9) .0238(9) .0234(9) .0045(8) .0024(7) .0034(8)
C3 .0311(10) .0341(10) .0168(9) .0079(9) -.0005(8) .0016(7)
C4 .0292(9) .0326(10) .0245(9) .0026(9) -.0042(7) -.0071(9)
C5 .0241(8) .0259(9) .0271(9) .0006(7) .0000(7) -.0017(8)
C6 .0201(9) .0234(8) .0175(8) .0042(7) -.0002(7) .0016(7)
C7 .0270(9) .0177(8) .0255(10) -.0014(8) -.0007(8) .0011(7)
C8 .0450(13) .0335(11) .0331(12) .0109(10) .0097(10) .0112(9)
C9 .0390(11) .0234(9) .0270(9) .0030(9) -.0058(8) .0001(7)
C10 .0279(9) .0213(8) .0246(9) .0012(8) -.0017(8) .0017(7)
C11 .0379(10) .0243(9) .0289(10) .0054(8) .0040(8) .0003(7)
C12 .0236(10) .0273(9) .0260(9) .0050(8) .0059(7) -.0013(7)
C13 .0299(10) .0333(11) .0336(11) -.0027(9) .0029(9) -.0085(9)
C14 .0336(11) .0544(15) .0305(12) .0072(11) -.0044(9) -.0122(10)
C15 .0360(11) .0501(13) .0257(10) .0191(11) .0028(9) .0042(9)
C16 .0322(11) .0321(11) .0332(11) .0054(9) .0090(8) .0032(8)
C17 .0257(10) .0322(10) .0269(10) -.0014(8) .0023(8) -.0037(8)

loop_
_atom_type_symbol
_atom_type_description
_atom_type_scat_dispersion_real
_atom_type_scat_dispersion_imag
_atom_type_scat_source
C C .0033 .0016 'International Tables Vol C Tables 4.2.6.8 and 6.1.1.4'
H H .0000 .0000 'International Tables Vol C Tables 4.2.6.8 and 6.1.1.4'
N N .0061 .0033 'International Tables Vol C Tables 4.2.6.8 and 6.1.1.4'
O O .0106 .0060 'International Tables Vol C Tables 4.2.6.8 and 6.1.1.4'
S S .1246 .1234 'International Tables Vol C Tables 4.2.6.8 and 6.1.1.4'

loop_
_geom_angle_atom_site_label_1
_geom_angle_atom_site_label_2
_geom_angle_atom_site_label_3
_geom_angle
O4 S O3 120.40(8)
O4 S N2 107.96(8)
O3 S N2 109.35(9)
O4 S C6 106.61(8)
O3 S C6 103.92(7)
N2 S C6 107.98(8)
C9 O5 C8 110.94(15)
O2 N1 O1 124.85(16)
O2 N1 C1 117.41(14)
O1 N1 C1 117.67(15)
C7 N2 S 123.23(13)
C7 N2 H2N 118.8(16)
S N2 H2N 110.6(16)
C2 C1 C6 122.12(16)
C2 C1 N1 116.36(16)
C6 C1 N1 121.49(16)
C1 C2 C3 118.76(18)
C1 C2 H2 119.3(12)
C3 C2 H2 122.0(12)
C4 C3 C2 120.13(17)
C4 C3 H3 119.8(13)
C2 C3 H3 120.0(14)
C3 C4 C5 120.29(18)
C3 C4 H4 122.1(13)
C5 C4 H4 117.6(13)
C6 C5 C4 120.48(18)
C6 C5 H5 117.4(12)
C4 C5 H5 122.1(12)
C5 C6 C1 118.21(17)
C5 C6 S 118.21(14)
C1 C6 S 123.01(13)
N2 C7 C8 112.38(16)
N2 C7 C10 112.79(15)
C8 C7 C10 103.31(16)
N2 C7 H7 108.1(12)
C8 C7 H7 108.9(13)
C10 C7 H7 111.3(12)
O5 C8 C7 105.61(16)
O5 C8 H8A 105.6(13)
C7 C8 H8A 112.8(13)
O5 C8 H8B 106.6(12)
C7 C8 H8B 111.4(12)
H8A C8 H8B 114.0(18)
O6 C9 O5 121.25(18)
O6 C9 C10 127.85(19)
O5 C9 C10 110.90(15)
C9 C10 C11 110.68(15)
C9 C10 C7 102.48(15)
C11 C10 C7 116.32(16)
C9 C10 H10 108.0(12)
C11 C10 H10 110.4(12)
C7 C10 H10 108.4(12)
C12 C11 C10 114.14(15)
C12 C11 H11A 111.2(13)
C10 C11 H11A 105.9(13)
C12 C11 H11B 109.0(11)
C10 C11 H11B 109.2(11)
H11A C11 H11B 107.2(17)
C13 C12 C17 117.94(18)
C13 C12 C11 119.95(18)
C17 C12 C11 122.11(18)
C14 C13 C12 121.2(2)
C14 C13 H13 117.7(16)
C12 C13 H13 121.1(16)
C15 C14 C13 120.3(2)
C15 C14 H14 122.8(13)
C13 C14 H14 116.9(13)
C14 C15 C16 119.3(2)
C14 C15 H15 119.6(13)
C16 C15 H15 121.1(13)
C17 C16 C15 120.4(2)
C17 C16 H16 120.4(13)
C15 C16 H16 119.2(13)
C16 C17 C12 120.82(19)
C16 C17 H17 122.5(12)
C12 C17 H17 116.7(12)

loop_
_geom_bond_atom_site_label_1
_geom_bond_atom_site_label_2
_geom_bond_site_symmetry_2
_geom_bond_distance
_geom_bond_publ_flag
S O4 . 1.4277(14) yes
S O3 . 1.4391(13) yes
S N2 . 1.5987(16) yes
S C6 . 1.7891(17) yes
O1 N1 . 1.2218(19) yes
O2 N1 . 1.2203(19) yes
O5 C9 . 1.342(2) ?
O5 C8 . 1.443(2) ?
O6 C9 . 1.197(2) ?
N1 C1 . 1.473(2) ?
N2 C7 . 1.462(2) ?
N2 H2N . .78(2) ?
C1 C2 . 1.378(2) ?
C1 C6 . 1.394(2) ?
C2 C3 . 1.390(3) ?
C2 H2 . .93(2) ?
C3 C4 . 1.382(3) ?
C3 H3 . .94(2) ?
C4 C5 . 1.389(3) ?
C4 H4 . 1.00(2) ?
C5 C6 . 1.383(3) ?
C5 H5 . .96(2) ?
C7 C8 . 1.531(3) ?
C7 C10 . 1.531(3) ?
C7 H7 . .867(19) ?
C8 H8A . .97(2) ?
C8 H8B . 1.00(2) ?
C9 C10 . 1.519(3) ?
C10 C11 . 1.527(3) ?
C10 H10 . .95(2) ?
C11 C12 . 1.509(3) ?
C11 H11A . 1.04(2) ?
C11 H11B . .99(2) ?
C12 C13 . 1.391(3) ?
C12 C17 . 1.395(3) ?
C13 C14 . 1.381(3) ?
C13 H13 . .87(2) ?
C14 C15 . 1.377(3) ?
C14 H14 . .97(2) ?
C15 C16 . 1.387(3) ?
C15 H15 . .96(2) ?
C16 C17 . 1.378(3) ?
C16 H16 . .96(2) ?
C17 H17 . .93(2) ?

loop_
_geom_hbond_atom_site_label_D
_geom_hbond_atom_site_label_H
_geom_hbond_atom_site_label_A
_geom_hbond_site_symmetry_A
_geom_hbond_distance_DH
_geom_hbond_distance_HA
_geom_hbond_distance_DA
_geom_hbond_angle_DHA
N2 H2N O3 4_557 .78(2) 2.19(2) 2.917(2) 154(2)
C7 H7 O6 4_447 .867(19) 2.532(19) 3.269(2) 143.5(16)
C2 H2 C~g~B 3_656 .93(2) 2.66(2) 3.4214(18) 139.7(17)
C14 H14 C~g~A 3_546 .97(2) 3.17(2) 3.936(2) 136.8(18)

loop_
_cod_related_entry_id
_cod_related_entry_database
_cod_related_entry_code
1 ChemSpider 24731376
